data_7121579
loop_
_publ_author_name
'Bhattacharjee, Hridaynath'
'Dey, Subhayan'
'Zhu, Jianfeng'
'Sun, Wei'
'M\"uller, Jens'

_publ_section_title
;
 Strained azabora[2]ferrocenophanes.
;
_journal_issue 44
_journal_name_full 'Chemical communications (Cambridge, England)'
_journal_page_first 5562
_journal_page_last 5565
_journal_paper_doi 10.1039/c8cc02965b
_journal_volume 54
_journal_year 2018
_chemical_formula_moiety 'C21 H33 B Fe N2'
_chemical_formula_sum 'C21 H33 B Fe N2'
_chemical_formula_weight 380.15
_chemical_properties_physical Moisture-sensitive
_space_group_crystal_system monoclinic
_space_group_IT_number 14
_space_group_name_Hall '-P 2yn'
_space_group_name_H-M_alt 'P 1 21/n 1'
_symmetry_space_group_name_Hall '-P 2yn'
_symmetry_space_group_name_H-M 'P 1 21/n 1'
_atom_sites_solution_hydrogens mixed
_audit_creation_method SHELXL-2014/7
_audit_update_record
;
2018-02-21 deposited with the CCDC.
2018-04-24 downloaded from the CCDC.
;
_cell_angle_alpha 90
_cell_angle_beta 94.438(2)
_cell_angle_gamma 90
_cell_formula_units_Z 4
_cell_length_a 6.2078(2)
_cell_length_b 20.6010(7)
_cell_length_c 15.7389(6)
_cell_measurement_reflns_used 9845
_cell_measurement_temperature 173(2)
_cell_measurement_theta_max 29.57
_cell_measurement_theta_min 2.78
_cell_volume 2006.76(12)
_computing_cell_refinement 'Bruker SAINT'
_computing_data_collection 'Bruker APEX2'
_computing_data_reduction 'Bruker SAINT'
_computing_molecular_graphics 'Bruker SHELXTL'
_computing_publication_material 'Bruker SHELXTL'
_computing_structure_refinement 'SHELXL-2014/7 (Sheldrick, 2014)'
_computing_structure_solution 'SHELXS-97 (Sheldrick 2008)'
_diffrn_ambient_temperature 173(2)
_diffrn_measured_fraction_theta_full 0.999
_diffrn_measured_fraction_theta_max 0.998
_diffrn_measurement_device_type 'Bruker APEX-II CCD'
_diffrn_measurement_method '\f and \w scans'
_diffrn_radiation_type MoK\a
_diffrn_radiation_wavelength 0.71073
_diffrn_reflns_av_R_equivalents 0.0318
_diffrn_reflns_av_unetI/netI 0.0333
_diffrn_reflns_Laue_measured_fraction_full 0.999
_diffrn_reflns_Laue_measured_fraction_max 0.998
_diffrn_reflns_limit_h_max 8
_diffrn_reflns_limit_h_min -7
_diffrn_reflns_limit_k_max 29
_diffrn_reflns_limit_k_min -29
_diffrn_reflns_limit_l_max 22
_diffrn_reflns_limit_l_min -22
_diffrn_reflns_number 44868
_diffrn_reflns_point_group_measured_fraction_full 0.999
_diffrn_reflns_point_group_measured_fraction_max 0.998
_diffrn_reflns_theta_full 25.242
_diffrn_reflns_theta_max 30.080
_diffrn_reflns_theta_min 2.596
_exptl_absorpt_coefficient_mu 0.757
_exptl_absorpt_correction_T_max 0.7460
_exptl_absorpt_correction_T_min 0.6948
_exptl_absorpt_correction_type multi-scan
_exptl_absorpt_process_details sadabs
_exptl_crystal_colour red
_exptl_crystal_density_diffrn 1.258
_exptl_crystal_description block
_exptl_crystal_F_000 816
_exptl_crystal_recrystallization_method 'Re-crystallisation from solvent'
_exptl_crystal_size_max 0.390
_exptl_crystal_size_mid 0.260
_exptl_crystal_size_min 0.250
_refine_diff_density_max 0.597
_refine_diff_density_min -0.363
_refine_diff_density_rms 0.056
_refine_ls_extinction_method none
_refine_ls_goodness_of_fit_ref 1.034
_refine_ls_hydrogen_treatment constr
_refine_ls_matrix_type full
_refine_ls_number_parameters 272
_refine_ls_number_reflns 5890
_refine_ls_number_restraints 0
_refine_ls_restrained_S_all 1.034
_refine_ls_R_factor_all 0.0535
_refine_ls_R_factor_gt 0.0368
_refine_ls_shift/su_max 0.002
_refine_ls_shift/su_mean 0.000
_refine_ls_structure_factor_coef Fsqd
_refine_ls_weighting_details 'w=1/[\s^2^(Fo^2^)+(0.0387P)^2^+0.7654P] where P=(Fo^2^+2Fc^2^)/3'
_refine_ls_weighting_scheme calc
_refine_ls_wR_factor_gt 0.0823
_refine_ls_wR_factor_ref 0.0883
_reflns_Friedel_coverage 0.000
_reflns_number_gt 4638
_reflns_number_total 5890
_reflns_threshold_expression 'I > 2\s(I)'
_cod_data_source_file c8cc02965b3.cif
_cod_data_source_block 1552b_0m
_cod_depositor_comments 'Adding full bibliography for 7121577--7121579.cif.'
_cod_database_code 7121579
_shelx_shelxl_version_number 2014/7
_shelx_space_group_comment
; 
The symmetry employed for this shelxl refinement is uniquely defined 
by the following loop, which should always be used as a source of 
symmetry information in preference to the above space-group names. 
They are only intended as comments. 
;
_shelx_estimated_absorpt_t_min 0.757
_shelx_estimated_absorpt_t_max 0.833

loop_
_space_group_symop_operation_xyz
'x, y, z'
'-x+1/2, y+1/2, -z+1/2'
'-x, -y, -z'
'x-1/2, -y-1/2, z-1/2'

loop_
_atom_site_label
_atom_site_type_symbol
_atom_site_fract_x
_atom_site_fract_y
_atom_site_fract_z
_atom_site_U_iso_or_equiv
_atom_site_adp_type
_atom_site_occupancy
_atom_site_site_symmetry_order
_atom_site_calc_flag
_atom_site_refinement_flags_posn
_atom_site_refinement_flags_adp
_atom_site_refinement_flags_occupancy
_atom_site_disorder_assembly
_atom_site_disorder_group
Fe1 Fe 0.78209(3) 0.58442(2) 0.58616(2) 0.01831(7) Uani 1 1 d . . . . .
N1 N 0.6973(5) 0.67817(18) 0.7152(2) 0.0197(6) Uani 0.670(3) 1 d . . P A 1
N1' N 0.6105(10) 0.6786(4) 0.7026(5) 0.0203(13) Uani 0.330(3) 1 d . . P A 2
N2 N 0.5754(2) 0.61058(6) 0.83872(7) 0.0214(3) Uani 1 1 d . . . . .
B1 B 0.6485(3) 0.61732(8) 0.75631(10) 0.0227(3) Uani 1 1 d . . . . .
C1 C 0.7262(3) 0.67242(7) 0.62475(9) 0.0268(3) Uani 1 1 d . . . . .
C2 C 0.9400(3) 0.66963(7) 0.59743(10) 0.0299(4) Uani 1 1 d . . . . .
H2 H 1.0766 0.6781 0.6337 0.036 Uiso 1 1 calc R U . . .
C3 C 0.9247(3) 0.65084(8) 0.51031(10) 0.0311(4) Uani 1 1 d . . . . .
H3 H 1.0492 0.6421 0.4753 0.037 Uiso 1 1 calc R U . . .
C4 C 0.7042(3) 0.64389(8) 0.48273(10) 0.0312(4) Uani 1 1 d . . . . .
H4 H 0.6456 0.6294 0.4249 0.037 Uiso 1 1 calc R U . . .
C5 C 0.5803(3) 0.65833(7) 0.55267(11) 0.0294(3) Uani 1 1 d . . . . .
H5 H 0.4191 0.6572 0.5519 0.035 Uiso 1 1 calc R U . . .
C6 C 0.7157(2) 0.55576(7) 0.70188(9) 0.0200(3) Uani 1 1 d . . . . .
C7 C 0.5791(3) 0.52178(7) 0.63825(9) 0.0229(3) Uani 1 1 d . . . . .
H7 H 0.4178 0.5243 0.6317 0.027 Uiso 1 1 calc R U . . .
C8 C 0.7101(3) 0.48648(7) 0.58352(10) 0.0261(3) Uani 1 1 d . . . . .
H8 H 0.6569 0.4609 0.5321 0.031 Uiso 1 1 calc R U . . .
C9 C 0.9295(3) 0.49619(7) 0.61306(10) 0.0270(3) Uani 1 1 d . . . . .
H9 H 1.0583 0.4786 0.5863 0.032 Uiso 1 1 calc R U . . .
C10 C 0.9337(3) 0.53765(7) 0.68580(9) 0.0242(3) Uani 1 1 d . . . . .
H10 H 1.0674 0.5532 0.7192 0.029 Uiso 1 1 calc R U . . .
C11 C 0.7740(4) 0.73966(10) 0.75408(14) 0.0219(5) Uani 0.670(3) 1 d . . P A 1
H11A H 0.9248 0.7469 0.7400 0.026 Uiso 0.670(3) 1 calc R U P A 1
H11B H 0.7754 0.7355 0.8168 0.026 Uiso 0.670(3) 1 calc R U P A 1
C11' C 0.4776(7) 0.7374(2) 0.7097(3) 0.0197(10) Uani 0.330(3) 1 d . . P A 2
H11C H 0.3818 0.7437 0.6603 0.024 Uiso 0.330(3) 1 d R U P A 2
H11D H 0.3656 0.7359 0.7475 0.024 Uiso 0.330(3) 1 d R U P A 2
C12 C 0.6321(3) 0.80304(7) 0.72467(11) 0.0373(4) Uani 1 1 d . . . . .
C13 C 0.6864(4) 0.82271(9) 0.63560(11) 0.0438(5) Uani 1 1 d . . . . .
H13A H 0.6063 0.7951 0.5934 0.066 Uiso 1 1 calc R U . . .
H13B H 0.8419 0.8175 0.6307 0.066 Uiso 1 1 calc R U . . .
H13C H 0.6460 0.8682 0.6254 0.066 Uiso 1 1 calc R U . . .
C14 C 0.4108(5) 0.79817(15) 0.7360(2) 0.0508(9) Uani 0.670(3) 1 d . . P A 1
H14A H 0.3365 0.8372 0.7133 0.076 Uiso 0.670(3) 1 calc R U P A 1
H14B H 0.3902 0.7941 0.7969 0.076 Uiso 0.670(3) 1 calc R U P A 1
H14C H 0.3510 0.7599 0.7057 0.076 Uiso 0.670(3) 1 calc R U P A 1
C14' C 0.4152(10) 0.8525(3) 0.7429(4) 0.0428(15) Uani 0.330(3) 1 d . . P A 2
H14D H 0.3436 0.8360 0.7919 0.064 Uiso 0.330(3) 1 calc R U P A 2
H14E H 0.3125 0.8526 0.6924 0.064 Uiso 0.330(3) 1 calc R U P A 2
H14F H 0.4666 0.8968 0.7547 0.064 Uiso 0.330(3) 1 calc R U P A 2
C15 C 0.7497(6) 0.85642(13) 0.78427(18) 0.0449(8) Uani 0.670(3) 1 d . . P A 1
H15A H 0.6811 0.8987 0.7728 0.067 Uiso 0.670(3) 1 calc R U P A 1
H15B H 0.9024 0.8588 0.7728 0.067 Uiso 0.670(3) 1 calc R U P A 1
H15C H 0.7383 0.8447 0.8441 0.067 Uiso 0.670(3) 1 calc R U P A 1
C15' C 0.7721(10) 0.8039(3) 0.7922(4) 0.0423(15) Uani 0.330(3) 1 d . . P A 2
H15D H 0.8787 0.7693 0.7873 0.063 Uiso 0.330(3) 1 calc R U P A 2
H15E H 0.6957 0.7971 0.8437 0.063 Uiso 0.330(3) 1 calc R U P A 2
H15F H 0.8458 0.8460 0.7957 0.063 Uiso 0.330(3) 1 calc R U P A 2
C16 C 0.5751(2) 0.54812(7) 0.88633(9) 0.0237(3) Uani 1 1 d . . . . .
H16 H 0.5206 0.5585 0.9429 0.028 Uiso 1 1 calc R U . . .
C17 C 0.4212(3) 0.49736(8) 0.84579(11) 0.0321(4) Uani 1 1 d . . . . .
H17A H 0.2761 0.5160 0.8364 0.048 Uiso 1 1 calc R U . . .
H17B H 0.4168 0.4598 0.8838 0.048 Uiso 1 1 calc R U . . .
H17C H 0.4716 0.4836 0.7911 0.048 Uiso 1 1 calc R U . . .
C18 C 0.8010(3) 0.52041(9) 0.90525(11) 0.0343(4) Uani 1 1 d . . . . .
H18A H 0.8585 0.5065 0.8519 0.051 Uiso 1 1 calc R U . . .
H18B H 0.7946 0.4831 0.9437 0.051 Uiso 1 1 calc R U . . .
H18C H 0.8955 0.5538 0.9324 0.051 Uiso 1 1 calc R U . . .
C19 C 0.4966(3) 0.66583(8) 0.88717(10) 0.0332(4) Uani 1 1 d . . . . .
H19 H 0.5059 0.7030 0.8520 0.040 Uiso 1 1 d R U . . .
C20 C 0.2586(3) 0.65857(11) 0.90408(13) 0.0518(6) Uani 1 1 d . . . . .
H20A H 0.1731 0.6499 0.8503 0.078 Uiso 1 1 calc R U . . .
H20B H 0.2078 0.6987 0.9293 0.078 Uiso 1 1 calc R U . . .
H20C H 0.2422 0.6224 0.9435 0.078 Uiso 1 1 calc R U . . .
C21 C 0.6371(4) 0.67966(10) 0.96850(12) 0.0497(5) Uani 1 1 d . . . . .
H21A H 0.6283 0.6431 1.0080 0.074 Uiso 1 1 calc R U . . .
H21B H 0.5864 0.7193 0.9951 0.074 Uiso 1 1 calc R U . . .
H21C H 0.7873 0.6855 0.9549 0.074 Uiso 1 1 calc R U . . .

loop_
_atom_site_aniso_label
_atom_site_aniso_U_11
_atom_site_aniso_U_22
_atom_site_aniso_U_33
_atom_site_aniso_U_23
_atom_site_aniso_U_13
_atom_site_aniso_U_12
Fe1 0.02203(12) 0.01839(11) 0.01510(11) -0.00199(8) 0.00519(7) -0.00149(8)
N1 0.0286(17) 0.0159(10) 0.0157(12) -0.0027(8) 0.0093(13) -0.0016(14)
N1' 0.029(3) 0.015(2) 0.019(3) -0.0020(18) 0.011(3) -0.002(3)
N2 0.0279(7) 0.0204(6) 0.0166(6) 0.0005(5) 0.0070(5) 0.0030(5)
B1 0.0294(9) 0.0210(8) 0.0184(8) -0.0020(6) 0.0065(6) -0.0046(7)
C1 0.0479(10) 0.0155(7) 0.0188(7) -0.0012(5) 0.0140(7) -0.0032(6)
C2 0.0388(9) 0.0236(8) 0.0276(8) -0.0001(6) 0.0054(7) -0.0139(7)
C3 0.0425(10) 0.0259(8) 0.0274(8) 0.0015(6) 0.0197(7) -0.0037(7)
C4 0.0517(11) 0.0243(8) 0.0177(7) 0.0013(6) 0.0025(7) 0.0009(7)
C5 0.0314(9) 0.0229(8) 0.0347(9) 0.0057(6) 0.0070(7) 0.0047(6)
C6 0.0261(8) 0.0178(7) 0.0165(7) 0.0018(5) 0.0046(5) -0.0009(6)
C7 0.0264(8) 0.0208(7) 0.0221(7) 0.0001(6) 0.0058(6) -0.0051(6)
C8 0.0383(9) 0.0189(7) 0.0217(7) -0.0033(6) 0.0048(6) -0.0032(6)
C9 0.0326(9) 0.0238(7) 0.0251(8) 0.0001(6) 0.0069(6) 0.0068(6)
C10 0.0270(8) 0.0253(8) 0.0203(7) 0.0002(6) 0.0011(6) 0.0022(6)
C11 0.0262(12) 0.0206(11) 0.0196(10) -0.0041(8) 0.0069(8) -0.0029(9)
C11' 0.022(2) 0.019(2) 0.018(2) -0.0011(16) 0.0037(16) 0.0038(16)
C12 0.0725(14) 0.0157(7) 0.0253(8) -0.0035(6) 0.0150(8) -0.0037(8)
C13 0.0755(15) 0.0259(9) 0.0319(9) 0.0036(7) 0.0154(9) -0.0009(9)
C14 0.0427(18) 0.0367(17) 0.074(2) 0.0145(15) 0.0126(16) 0.0140(13)
C14' 0.058(4) 0.022(3) 0.050(4) -0.007(2) 0.014(3) 0.012(2)
C15 0.075(2) 0.0239(14) 0.0366(15) -0.0093(11) 0.0115(14) -0.0065(13)
C15' 0.047(4) 0.036(3) 0.043(3) -0.006(2) 0.001(3) -0.019(3)
C16 0.0294(8) 0.0248(7) 0.0174(7) 0.0043(6) 0.0048(6) 0.0017(6)
C17 0.0344(9) 0.0331(9) 0.0290(8) 0.0072(7) 0.0038(7) -0.0069(7)
C18 0.0338(9) 0.0352(9) 0.0331(9) 0.0108(7) -0.0024(7) 0.0032(7)
C19 0.0513(11) 0.0246(8) 0.0268(8) 0.0040(6) 0.0215(8) 0.0098(7)
C20 0.0501(12) 0.0653(14) 0.0436(11) 0.0151(10) 0.0267(10) 0.0272(10)
C21 0.0781(15) 0.0413(11) 0.0327(10) -0.0148(8) 0.0245(10) -0.0138(10)

loop_
_atom_type_symbol
_atom_type_description
_atom_type_scat_dispersion_real
_atom_type_scat_dispersion_imag
_atom_type_scat_source
C C 0.0033 0.0016 'International Tables Vol C Tables 4.2.6.8 and 6.1.1.4'
H H 0.0000 0.0000 'International Tables Vol C Tables 4.2.6.8 and 6.1.1.4'
B B 0.0013 0.0007 'International Tables Vol C Tables 4.2.6.8 and 6.1.1.4'
N N 0.0061 0.0033 'International Tables Vol C Tables 4.2.6.8 and 6.1.1.4'
Fe Fe 0.3463 0.8444 'International Tables Vol C Tables 4.2.6.8 and 6.1.1.4'

loop_
_geom_angle_atom_site_label_1
_geom_angle_atom_site_label_2
_geom_angle_atom_site_label_3
_geom_angle
C1 Fe1 C6 86.35(6)
C1 Fe1 C10 106.62(6)
C6 Fe1 C10 42.36(6)
C1 Fe1 C2 42.19(7)
C6 Fe1 C2 108.22(6)
C10 Fe1 C2 98.85(7)
C1 Fe1 C5 42.08(7)
C6 Fe1 C5 107.17(6)
C10 Fe1 C5 144.06(6)
C2 Fe1 C5 69.67(7)
C1 Fe1 C7 109.60(6)
C6 Fe1 C7 42.16(6)
C10 Fe1 C7 69.30(6)
C2 Fe1 C7 146.74(6)
C5 Fe1 C7 101.19(7)
C1 Fe1 C3 70.01(6)
C6 Fe1 C3 148.98(6)
C10 Fe1 C3 125.02(7)
C2 Fe1 C3 40.82(6)
C5 Fe1 C3 68.47(7)
C7 Fe1 C3 165.57(7)
C1 Fe1 C9 147.23(7)
C6 Fe1 C9 70.77(6)
C10 Fe1 C9 40.97(6)
C2 Fe1 C9 123.03(7)
C5 Fe1 C9 167.29(7)
C7 Fe1 C9 68.59(6)
C3 Fe1 C9 120.01(7)
C1 Fe1 C4 69.98(6)
C6 Fe1 C4 147.78(6)
C10 Fe1 C4 165.01(7)
C2 Fe1 C4 68.56(7)
C5 Fe1 C4 40.77(6)
C7 Fe1 C4 125.69(7)
C3 Fe1 C4 40.01(7)
C9 Fe1 C4 139.23(6)
C1 Fe1 C8 150.47(6)
C6 Fe1 C8 70.65(6)
C10 Fe1 C8 68.61(6)
C2 Fe1 C8 163.13(7)
C5 Fe1 C8 127.11(7)
C7 Fe1 C8 40.90(6)
C3 Fe1 C8 137.63(6)
C9 Fe1 C8 40.18(7)
C4 Fe1 C8 121.77(6)
C1 N1 B1 114.3(3)
C1 N1 C11 114.7(3)
B1 N1 C11 129.0(3)
C1 N1' C11' 116.5(5)
C1 N1' B1 108.9(4)
C11' N1' B1 134.5(5)
B1 N2 C19 122.80(12)
B1 N2 C16 124.02(12)
C19 N2 C16 113.16(11)
N2 B1 N1 125.87(19)
N2 B1 N1' 122.8(3)
N2 B1 C6 121.85(13)
N1 B1 C6 111.87(18)
N1' B1 C6 113.2(3)
C5 C1 C2 107.47(13)
C5 C1 N1 132.60(18)
C2 C1 N1 119.13(18)
C5 C1 N1' 111.0(3)
C2 C1 N1' 141.1(3)
C5 C1 Fe1 71.36(9)
C2 C1 Fe1 71.15(9)
N1 C1 Fe1 114.77(17)
N1' C1 Fe1 116.7(3)
C3 C2 C1 107.92(15)
C3 C2 Fe1 71.43(9)
C1 C2 Fe1 66.66(8)
C3 C2 H2 126.0
C1 C2 H2 126.0
Fe1 C2 H2 126.0
C4 C3 C2 108.37(14)
C4 C3 Fe1 70.16(9)
C2 C3 Fe1 67.75(8)
C4 C3 H3 125.8
C2 C3 H3 125.8
Fe1 C3 H3 125.8
C3 C4 C5 108.09(14)
C3 C4 Fe1 69.83(9)
C5 C4 Fe1 67.76(9)
C3 C4 H4 125.9
C5 C4 H4 125.9
Fe1 C4 H4 125.9
C4 C5 C1 108.07(15)
C4 C5 Fe1 71.46(9)
C1 C5 Fe1 66.55(9)
C4 C5 H5 125.9
C1 C5 H5 125.9
Fe1 C5 H5 125.9
C7 C6 C10 105.14(12)
C7 C6 B1 126.29(13)
C10 C6 B1 125.69(13)
C7 C6 Fe1 70.15(8)
C10 C6 Fe1 69.68(8)
B1 C6 Fe1 109.60(9)
C8 C7 C6 109.54(13)
C8 C7 Fe1 71.25(8)
C6 C7 Fe1 67.70(8)
C8 C7 H7 125.2
C6 C7 H7 125.2
Fe1 C7 H7 125.2
C9 C8 C7 107.90(13)
C9 C8 Fe1 69.83(9)
C7 C8 Fe1 67.85(8)
C9 C8 H8 126.0
C7 C8 H8 126.0
Fe1 C8 H8 126.0
C8 C9 C10 107.75(13)
C8 C9 Fe1 69.99(9)
C10 C9 Fe1 67.53(8)
C8 C9 H9 126.1
C10 C9 H9 126.1
Fe1 C9 H9 126.1
C9 C10 C6 109.63(14)
C9 C10 Fe1 71.51(9)
C6 C10 Fe1 67.96(8)
C9 C10 H10 125.2
C6 C10 H10 125.2
Fe1 C10 H10 125.2
N1 C11 C12 115.1(2)
N1 C11 H11A 108.5
C12 C11 H11A 108.5
N1 C11 H11B 108.5
C12 C11 H11B 108.5
H11A C11 H11B 107.5
N1' C11' C12 111.0(4)
N1' C11' H11C 111.7
C12 C11' H11C 108.8
N1' C11' H11D 117.4
C12 C11' H11D 112.3
H11C C11' H11D 94.3
C15' C12 C13 124.0(3)
C14 C12 C13 115.1(2)
C14 C12 C15 112.6(2)
C13 C12 C15 103.63(16)
C14 C12 C11 114.94(18)
C13 C12 C11 108.86(15)
C15 C12 C11 100.05(18)
C15' C12 C11' 117.5(3)
C13 C12 C11' 104.60(19)
C15' C12 C14' 109.3(4)
C13 C12 C14' 103.1(2)
C11' C12 C14' 93.1(3)
C12 C13 H13A 109.5
C12 C13 H13B 109.5
H13A C13 H13B 109.5
C12 C13 H13C 109.5
H13A C13 H13C 109.5
H13B C13 H13C 109.5
C12 C14 H14A 109.5
C12 C14 H14B 109.5
H14A C14 H14B 109.5
C12 C14 H14C 109.5
H14A C14 H14C 109.5
H14B C14 H14C 109.5
C12 C14' H14D 109.5
C12 C14' H14E 109.5
H14D C14' H14E 109.5
C12 C14' H14F 109.5
H14D C14' H14F 109.5
H14E C14' H14F 109.5
C12 C15 H15A 109.5
C12 C15 H15B 109.5
H15A C15 H15B 109.5
C12 C15 H15C 109.5
H15A C15 H15C 109.5
H15B C15 H15C 109.5
C12 C15' H15D 109.5
C12 C15' H15E 109.5
H15D C15' H15E 109.5
C12 C15' H15F 109.5
H15D C15' H15F 109.5
H15E C15' H15F 109.5
N2 C16 C18 112.67(13)
N2 C16 C17 114.06(12)
C18 C16 C17 111.30(14)
N2 C16 H16 106.0
C18 C16 H16 106.0
C17 C16 H16 106.0
C16 C17 H17A 109.5
C16 C17 H17B 109.5
H17A C17 H17B 109.5
C16 C17 H17C 109.5
H17A C17 H17C 109.5
H17B C17 H17C 109.5
C16 C18 H18A 109.5
C16 C18 H18B 109.5
H18A C18 H18B 109.5
C16 C18 H18C 109.5
H18A C18 H18C 109.5
H18B C18 H18C 109.5
N2 C19 C21 112.87(15)
N2 C19 C20 112.23(15)
C21 C19 C20 111.80(15)
N2 C19 H19 106.5
C21 C19 H19 106.5
C20 C19 H19 106.5
C19 C20 H20A 109.5
C19 C20 H20B 109.5
H20A C20 H20B 109.5
C19 C20 H20C 109.5
H20A C20 H20C 109.5
H20B C20 H20C 109.5
C19 C21 H21A 109.5
C19 C21 H21B 109.5
H21A C21 H21B 109.5
C19 C21 H21C 109.5
H21A C21 H21C 109.5
H21B C21 H21C 109.5

loop_
_geom_bond_atom_site_label_1
_geom_bond_atom_site_label_2
_geom_bond_distance
Fe1 C1 1.9517(14)
Fe1 C6 1.9880(13)
Fe1 C10 2.0111(15)
Fe1 C2 2.0118(15)
Fe1 C5 2.0157(16)
Fe1 C7 2.0210(14)
Fe1 C3 2.0604(15)
Fe1 C9 2.0640(15)
Fe1 C4 2.0648(15)
Fe1 C8 2.0662(15)
N1 C1 1.453(4)
N1 B1 1.453(4)
N1 C11 1.470(4)
N1' C1 1.473(7)
N1' C11' 1.474(8)
N1' B1 1.528(7)
N2 B1 1.4137(19)
N2 C19 1.4744(19)
N2 C16 1.4891(19)
B1 C6 1.603(2)
C1 C5 1.426(2)
C1 C2 1.428(2)
C2 C3 1.421(2)
C2 H2 1.0000
C3 C4 1.411(3)
C3 H3 1.0000
C4 C5 1.422(2)
C4 H4 1.0000
C5 H5 1.0000
C6 C7 1.442(2)
C6 C10 1.445(2)
C7 C8 1.429(2)
C7 H7 1.0000
C8 C9 1.419(2)
C8 H8 1.0000
C9 C10 1.427(2)
C9 H9 1.0000
C10 H10 1.0000
C11 C12 1.622(3)
C11 H11A 0.9900
C11 H11B 0.9900
C11' C12 1.664(5)
C11' H11C 0.9500
C11' H11D 0.9499
C12 C15' 1.320(6)
C12 C14 1.403(4)
C12 C13 1.522(2)
C12 C15 1.586(3)
C12 C14' 1.730(6)
C13 H13A 0.9800
C13 H13B 0.9800
C13 H13C 0.9800
C14 H14A 0.9800
C14 H14B 0.9800
C14 H14C 0.9800
C14' H14D 0.9800
C14' H14E 0.9800
C14' H14F 0.9800
C15 H15A 0.9800
C15 H15B 0.9800
C15 H15C 0.9800
C15' H15D 0.9800
C15' H15E 0.9800
C15' H15F 0.9800
C16 C18 1.522(2)
C16 C17 1.523(2)
C16 H16 1.0000
C17 H17A 0.9800
C17 H17B 0.9800
C17 H17C 0.9800
C18 H18A 0.9800
C18 H18B 0.9800
C18 H18C 0.9800
C19 C21 1.519(3)
C19 C20 1.529(3)
C19 H19 0.9499
C20 H20A 0.9800
C20 H20B 0.9800
C20 H20C 0.9800
C21 H21A 0.9800
C21 H21B 0.9800
C21 H21C 0.9800

loop_
_geom_hbond_atom_site_label_D
_geom_hbond_atom_site_label_H
_geom_hbond_atom_site_label_A
_geom_hbond_distance_DH
_geom_hbond_distance_HA
_geom_hbond_distance_DA
_geom_hbond_angle_DHA
C19 H19 N1' 0.95 2.54 3.054(7) 114.4
C19 H19 N1 0.95 2.59 3.077(4) 112.2

loop_
_geom_torsion_atom_site_label_1
_geom_torsion_atom_site_label_2
_geom_torsion_atom_site_label_3
_geom_torsion_atom_site_label_4
_geom_torsion
C19 N2 B1 N1 12.9(3)
C16 N2 B1 N1 -165.43(19)
C19 N2 B1 N1' -12.9(4)
C16 N2 B1 N1' 168.8(3)
C19 N2 B1 C6 -175.03(15)
C16 N2 B1 C6 6.6(2)
C1 N1 B1 N2 -167.93(18)
C11 N1 B1 N2 29.2(4)
C1 N1 B1 C6 19.3(3)
C11 N1 B1 C6 -143.6(3)
C1 N1' B1 N2 174.1(2)
C11' N1' B1 N2 -10.6(8)
C1 N1' B1 C6 -22.4(5)
C11' N1' B1 C6 152.9(6)
B1 N1 C1 C5 68.9(3)
C11 N1 C1 C5 -125.6(2)
B1 N1 C1 C2 -99.4(2)
C11 N1 C1 C2 66.1(3)
B1 N1 C1 Fe1 -18.0(3)
C11 N1 C1 Fe1 147.46(19)
C11' N1' C1 C5 -72.0(5)
B1 N1' C1 C5 104.2(3)
C11' N1' C1 C2 116.1(5)
B1 N1' C1 C2 -67.6(6)
C11' N1' C1 Fe1 -151.1(4)
B1 N1' C1 Fe1 25.2(5)
C5 C1 C2 C3 -2.79(17)
N1 C1 C2 C3 168.2(2)
N1' C1 C2 C3 169.2(5)
Fe1 C1 C2 C3 59.73(11)
C5 C1 C2 Fe1 -62.52(10)
N1 C1 C2 Fe1 108.5(2)
N1' C1 C2 Fe1 109.5(5)
C1 C2 C3 C4 1.74(18)
Fe1 C2 C3 C4 58.52(11)
C1 C2 C3 Fe1 -56.77(10)
C2 C3 C4 C5 -0.01(18)
Fe1 C3 C4 C5 57.03(11)
C2 C3 C4 Fe1 -57.05(11)
C3 C4 C5 C1 -1.73(17)
Fe1 C4 C5 C1 56.58(10)
C3 C4 C5 Fe1 -58.30(11)
C2 C1 C5 C4 2.78(17)
N1 C1 C5 C4 -166.5(2)
N1' C1 C5 C4 -171.8(3)
Fe1 C1 C5 C4 -59.60(11)
C2 C1 C5 Fe1 62.39(10)
N1 C1 C5 Fe1 -106.9(2)
N1' C1 C5 Fe1 -112.2(3)
N2 B1 C6 C7 95.36(19)
N1 B1 C6 C7 -91.6(2)
N1' B1 C6 C7 -68.4(3)
N2 B1 C6 C10 -106.77(18)
N1 B1 C6 C10 66.3(2)
N1' B1 C6 C10 89.5(3)
N2 B1 C6 Fe1 174.66(12)
N1 B1 C6 Fe1 -12.3(2)
N1' B1 C6 Fe1 10.9(3)
C10 C6 C7 C8 -2.25(16)
B1 C6 C7 C8 159.27(13)
Fe1 C6 C7 C8 59.05(10)
C10 C6 C7 Fe1 -61.30(9)
B1 C6 C7 Fe1 100.22(13)
C6 C7 C8 C9 1.56(17)
Fe1 C7 C8 C9 58.49(10)
C6 C7 C8 Fe1 -56.92(10)
C7 C8 C9 C10 -0.20(17)
Fe1 C8 C9 C10 57.07(10)
C7 C8 C9 Fe1 -57.27(10)
C8 C9 C10 C6 -1.23(17)
Fe1 C9 C10 C6 57.36(10)
C8 C9 C10 Fe1 -58.59(11)
C7 C6 C10 C9 2.13(16)
B1 C6 C10 C9 -159.54(14)
Fe1 C6 C10 C9 -59.49(11)
C7 C6 C10 Fe1 61.62(9)
B1 C6 C10 Fe1 -100.05(14)
C1 N1 C11 C12 69.7(3)
B1 N1 C11 C12 -127.4(3)
C1 N1' C11' C12 -70.1(5)
B1 N1' C11' C12 114.8(6)
N1 C11 C12 C14 54.6(3)
N1 C11 C12 C13 -76.3(2)
N1 C11 C12 C15 175.5(2)
N1' C11' C12 C15' -58.7(5)
N1' C11' C12 C13 83.3(4)
N1' C11' C12 C14' -172.3(4)
B1 N2 C16 C18 62.29(19)
C19 N2 C16 C18 -116.18(15)
B1 N2 C16 C17 -65.86(19)
C19 N2 C16 C17 115.67(15)
B1 N2 C19 C21 -116.03(17)
C16 N2 C19 C21 62.45(18)
B1 N2 C19 C20 116.53(17)
C16 N2 C19 C20 -64.99(18)
